data_7042537
loop_
_publ_author_name
'Zhang, Hai-Long'
'Liao, Jian-Zhen'
'Yang, Wenbin'
'Wu, Xiao-Yuan'
'Lu, Can-Zhong'

_publ_section_title
;
 A novel naphthalenediimide-based lanthanide-organic framework with
 polyoxometalate templates exhibiting reversible photochromism.
;
_journal_issue 15
_journal_name_full 'Dalton transactions (Cambridge, England : 2003)'
_journal_page_first 4898
_journal_page_last 4901
_journal_paper_doi 10.1039/c7dt00631d
_journal_volume 46
_journal_year 2017
_chemical_formula_sum 'C124 H164 Ce4 N20 O80 Si W12'
_chemical_formula_weight 6009.52
_chemical_name_systematic
; 
 ? 
;
_space_group_IT_number 86
_symmetry_cell_setting tetragonal
_symmetry_space_group_name_Hall '-P 4bc'
_symmetry_space_group_name_H-M 'P 42/n :2'
_atom_sites_solution_hydrogens geom
_atom_sites_solution_primary direct
_atom_sites_solution_secondary difmap
_audit_creation_method SHELXL-97
_audit_update_record
;
2017-03-10 deposited with the CCDC.
2017-03-13 downloaded from the CCDC.
;
_cell_angle_alpha 90.00
_cell_angle_beta 90.00
_cell_angle_gamma 90.00
_cell_formula_units_Z 2
_cell_length_a 23.714(3)
_cell_length_b 23.714(3)
_cell_length_c 16.575(3)
_cell_measurement_reflns_used 19661
_cell_measurement_temperature 123(2)
_cell_measurement_theta_max 27.4816
_cell_measurement_theta_min 2.1119
_cell_volume 9321(2)
_computing_cell_refinement 'CrystalClear (Rigaku Inc., 2007)'
_computing_data_collection 'CrystalClear (Rigaku Inc., 2007)'
_computing_data_reduction 'CrystalClear (Rigaku Inc., 2007)'
_computing_molecular_graphics 'Bruker SHELXTL'
_computing_publication_material 'Bruker SHELXTL'
_computing_structure_refinement 'SHELXL-97 (Sheldrick, 1997)'
_computing_structure_solution 'SHELXS-97 (Sheldrick, 1990)'
_diffrn_ambient_temperature 123(2)
_diffrn_measured_fraction_theta_full 0.990
_diffrn_measured_fraction_theta_max 0.990
_diffrn_measurement_device_type Saturn724+
_diffrn_measurement_method CCD_Profile_fitting
_diffrn_radiation_monochromator graphite
_diffrn_radiation_source 'fine-focus sealed tube'
_diffrn_radiation_type MoK\a
_diffrn_radiation_wavelength 0.71073
_diffrn_reflns_av_R_equivalents 0.0531
_diffrn_reflns_av_sigmaI/netI 0.0345
_diffrn_reflns_limit_h_max 30
_diffrn_reflns_limit_h_min -30
_diffrn_reflns_limit_k_max 29
_diffrn_reflns_limit_k_min -30
_diffrn_reflns_limit_l_max 21
_diffrn_reflns_limit_l_min -20
_diffrn_reflns_number 67391
_diffrn_reflns_theta_full 27.46
_diffrn_reflns_theta_max 27.46
_diffrn_reflns_theta_min 2.11
_exptl_absorpt_coefficient_mu 8.420
_exptl_absorpt_correction_T_max 0.3125
_exptl_absorpt_correction_T_min 0.2708
_exptl_absorpt_correction_type numerical
_exptl_absorpt_process_details 'RIGAKU/MSC(2004), CrystalClear Version 1.3.6'
_exptl_crystal_colour yellow
_exptl_crystal_density_diffrn 2.141
_exptl_crystal_density_method 'not measured'
_exptl_crystal_description block
_exptl_crystal_F_000 5644
_exptl_crystal_size_max 0.21
_exptl_crystal_size_mid 0.19
_exptl_crystal_size_min 0.18
_platon_squeeze_details
;
;
_refine_diff_density_max 3.025
_refine_diff_density_min -1.650
_refine_diff_density_rms 0.206
_refine_ls_extinction_method none
_refine_ls_goodness_of_fit_ref 1.055
_refine_ls_hydrogen_treatment mixed
_refine_ls_matrix_type full
_refine_ls_number_parameters 554
_refine_ls_number_reflns 10574
_refine_ls_number_restraints 840
_refine_ls_restrained_S_all 1.028
_refine_ls_R_factor_all 0.0897
_refine_ls_R_factor_gt 0.0761
_refine_ls_shift/su_max 0.026
_refine_ls_shift/su_mean 0.001
_refine_ls_structure_factor_coef Fsqd
_refine_ls_weighting_details 'calc w=1/[\s^2^(Fo^2^)+(0.0771P)^2^+149.6558P] where P=(Fo^2^+2Fc^2^)/3'
_refine_ls_weighting_scheme calc
_refine_ls_wR_factor_gt 0.1907
_refine_ls_wR_factor_ref 0.2001
_reflns_number_gt 8452
_reflns_number_total 10574
_reflns_threshold_expression >2sigma(I)
_cod_data_source_file c7dt00631d2.cif
_cod_data_source_block platon-sr
_cod_depositor_comments
;
The following automatic conversions were performed:

'_exptl_absorpt_correction_type' value 'Numerical' changed to
'numerical' according to
/home/data/users/saulius/crontab/automatic-downloads/rss-feeds/RSC/lib/dictionaries/cif_core.dic
dictionary named 'cif_core.dic' version 2.4.2 from 2011-04-26.

Automatic conversion script
Id: cif_fix_values 4973 2017-02-22 13:04:09Z antanas 

 Adding full bibliography for 7042537.cif.
;
_cod_original_sg_symbol_H-M 'P 42/n'
_cod_database_code 7042537

loop_
_symmetry_equiv_pos_as_xyz
'x, y, z'
'-y, x+1/2, z+1/2'
'-x+1/2, -y+1/2, z'
'y+1/2, -x, z+1/2'
'-x, -y, -z'
'y, -x-1/2, -z-1/2'
'x-1/2, y-1/2, -z'
'-y-1/2, x, -z-1/2'

loop_
_atom_site_label
_atom_site_type_symbol
_atom_site_fract_x
_atom_site_fract_y
_atom_site_fract_z
_atom_site_U_iso_or_equiv
_atom_site_adp_type
_atom_site_occupancy
_atom_site_symmetry_multiplicity
_atom_site_calc_flag
_atom_site_refinement_flags
Ce1 Ce 0.37054(2) 0.64558(2) 0.08940(3) 0.04549(12) Uani 1 1 d U
Si1 Si 0.2500 0.2500 0.2500 0.0483(12) Uani 1 4 d SU
W1 W 0.284703(19) 0.34895(2) 0.09902(2) 0.05937(12) Uani 1 1 d U
W2 W 0.19208(2) 0.387365(19) 0.24300(2) 0.05930(12) Uani 1 1 d U
W3 W 0.153624(18) 0.29426(2) 0.09866(2) 0.05956(12) Uani 1 1 d U
O1 O 0.3369(3) 0.5571(3) 0.0289(4) 0.070(2) Uani 1 1 d U
O2 O 0.3179(3) 0.6367(3) -0.0356(4) 0.0621(19) Uani 1 1 d U
O3 O 0.2027(4) 0.6282(3) -0.2887(5) 0.071(2) Uani 1 1 d U
O4 O 0.1909(3) 0.5469(3) -0.3501(4) 0.064(2) Uani 1 1 d U
O5 O 0.1599(3) 0.4030(3) -0.1394(5) 0.072(2) Uani 1 1 d U
O6 O 0.3521(3) 0.3936(3) -0.1601(4) 0.065(2) Uani 1 1 d U
O7 O 0.2816(3) 0.6364(4) 0.1463(6) 0.088(3) Uani 1 1 d U
O8 O 0.3994(4) 0.5785(4) 0.1811(5) 0.084(3) Uani 1 1 d U
O9 O 0.4435(3) 0.6201(4) 0.0032(5) 0.083(3) Uani 1 1 d U
O10 O 0.3683(4) 0.7335(4) 0.0346(6) 0.098(3) Uani 1 1 d DU
O11 O 0.2275(3) 0.3013(3) 0.1929(3) 0.0538(17) Uani 1 1 d U
O12 O 0.1526(3) 0.3405(3) 0.3180(4) 0.0579(18) Uani 1 1 d U
O13 O 0.2523(3) 0.3840(3) 0.3189(4) 0.064(2) Uani 1 1 d U
O14 O 0.1641(4) 0.4529(3) 0.2630(5) 0.073(2) Uani 1 1 d U
O15 O 0.2459(3) 0.4070(3) 0.1592(4) 0.065(2) Uani 1 1 d U
O16 O 0.3166(3) 0.3902(4) 0.0274(4) 0.073(2) Uani 1 1 d U
O17 O 0.3120(3) 0.2761(4) 0.0716(4) 0.066(2) Uani 1 1 d U
O18 O 0.2145(3) 0.3328(3) 0.0457(4) 0.063(2) Uani 1 1 d U
O19 O 0.1410(3) 0.3625(3) 0.1587(4) 0.0597(19) Uani 1 1 d U
O20 O 0.1013(3) 0.3003(4) 0.0278(4) 0.074(2) Uani 1 1 d U
C1 C 0.3158(5) 0.5826(5) -0.0303(6) 0.0626(16) Uani 1 1 d U
C2 C 0.2864(5) 0.5497(4) -0.0956(6) 0.0585(15) Uani 1 1 d U
C3 C 0.2629(4) 0.5771(4) -0.1592(6) 0.0577(14) Uani 1 1 d U
H3 H 0.2645 0.6171 -0.1620 0.069 Uiso 1 1 calc R
C4 C 0.2081(5) 0.5752(4) -0.2897(6) 0.0593(16) Uani 1 1 d U
C5 C 0.2360(5) 0.5461(4) -0.2216(6) 0.0584(15) Uani 1 1 d U
C6 C 0.2337(5) 0.4892(4) -0.2169(6) 0.0572(14) Uani 1 1 d U
H6 H 0.2146 0.4685 -0.2577 0.069 Uiso 1 1 calc R
C7 C 0.2595(5) 0.4600(4) -0.1516(6) 0.0571(13) Uani 1 1 d U
C8 C 0.2855(5) 0.4902(4) -0.0906(6) 0.0577(14) Uani 1 1 d U
H8 H 0.3023 0.4713 -0.0462 0.069 Uiso 1 1 calc R
C9 C 0.2020(5) 0.3731(4) -0.1432(5) 0.0540(14) Uani 1 1 d U
C10 C 0.2013(4) 0.3106(4) -0.1430(5) 0.0506(15) Uani 1 1 d U
C11 C 0.2513(4) 0.2801(4) -0.1433(5) 0.0531(15) Uani 1 1 d U
C12 C 0.3037(4) 0.3072(4) -0.1446(5) 0.0523(14) Uani 1 1 d U
C13 C 0.3085(5) 0.3695(4) -0.1496(5) 0.0540(14) Uani 1 1 d U
C14 C 0.3534(4) 0.2752(4) -0.1437(5) 0.0523(16) Uani 1 1 d U
H14 H 0.3890 0.2937 -0.1446 0.063 Uiso 1 1 calc R
C15 C 0.3510(4) 0.2146(4) -0.1414(5) 0.0547(18) Uani 1 1 d U
H15 H 0.3844 0.1927 -0.1389 0.066 Uiso 1 1 calc R
C16 C 0.4938(7) 0.6119(8) -0.0201(10) 0.107(4) Uani 1 1 d U
C17 C 0.5447(8) 0.6501(9) 0.0044(13) 0.137(4) Uani 1 1 d U
H17A H 0.5668 0.6312 0.0464 0.206 Uiso 1 1 calc R
H17B H 0.5306 0.6862 0.0250 0.206 Uiso 1 1 calc R
H17C H 0.5686 0.6569 -0.0429 0.206 Uiso 1 1 calc R
C18 C 0.5635(6) 0.5569(7) -0.0943(10) 0.111(4) Uani 1 1 d U
H18A H 0.5916 0.5796 -0.0653 0.167 Uiso 1 1 calc R
H18B H 0.5644 0.5666 -0.1518 0.167 Uiso 1 1 calc R
H18C H 0.5722 0.5168 -0.0876 0.167 Uiso 1 1 calc R
C19 C 0.4562(6) 0.5342(7) -0.0952(9) 0.099(4) Uani 1 1 d U
H19A H 0.4354 0.5171 -0.0502 0.148 Uiso 1 1 calc R
H19B H 0.4701 0.5044 -0.1310 0.148 Uiso 1 1 calc R
H19C H 0.4310 0.5593 -0.1254 0.148 Uiso 1 1 calc R
C20 C 0.4207(10) 0.5519(9) 0.2364(12) 0.124(4) Uani 1 1 d U
C21 C 0.4871(9) 0.5730(9) 0.2611(11) 0.135(5) Uani 1 1 d U
H21A H 0.4855 0.5982 0.3078 0.202 Uiso 1 1 calc R
H21B H 0.5040 0.5929 0.2153 0.202 Uiso 1 1 calc R
H21C H 0.5101 0.5399 0.2744 0.202 Uiso 1 1 calc R
C22 C 0.4368(8) 0.4805(8) 0.3385(11) 0.132(4) Uani 1 1 d U
H22A H 0.4633 0.4547 0.3122 0.198 Uiso 1 1 calc R
H22B H 0.4098 0.4589 0.3707 0.198 Uiso 1 1 calc R
H22C H 0.4577 0.5063 0.3738 0.198 Uiso 1 1 calc R
C23 C 0.3471(9) 0.4923(8) 0.2410(10) 0.122(4) Uani 1 1 d U
H23A H 0.3163 0.5148 0.2637 0.183 Uiso 1 1 calc R
H23B H 0.3424 0.4528 0.2569 0.183 Uiso 1 1 calc R
H23C H 0.3465 0.4953 0.1821 0.183 Uiso 1 1 calc R
C24 C 0.2373(9) 0.6112(9) 0.1790(14) 0.139(4) Uani 1 1 d U
C25 C 0.2190(8) 0.5532(8) 0.1392(12) 0.126(4) Uani 1 1 d U
H25A H 0.2047 0.5278 0.1811 0.189 Uiso 1 1 calc R
H25B H 0.2516 0.5359 0.1125 0.189 Uiso 1 1 calc R
H25C H 0.1892 0.5601 0.0993 0.189 Uiso 1 1 calc R
C26 C 0.1661(8) 0.6059(8) 0.2867(14) 0.153(5) Uani 1 1 d U
H26A H 0.1741 0.5672 0.3044 0.230 Uiso 1 1 calc R
H26B H 0.1332 0.6057 0.2508 0.230 Uiso 1 1 calc R
H26C H 0.1581 0.6295 0.3338 0.230 Uiso 1 1 calc RD
C27 C 0.2254(9) 0.6842(9) 0.2644(12) 0.148(5) Uani 1 1 d U
H27A H 0.1913 0.7001 0.2888 0.222 Uiso 1 1 calc RD
H27B H 0.2354 0.7059 0.2162 0.222 Uiso 1 1 calc R
H27C H 0.2564 0.6858 0.3033 0.222 Uiso 1 1 calc R
C28 C 0.3588(5) 0.7762(8) -0.0031(11) 0.211(4) Uani 1 1 d DU
C29 C 0.2997(4) 0.8074(3) -0.0156(12) 0.231(5) Uani 1 1 d DU
H29A H 0.2904 0.8082 -0.0732 0.347 Uiso 1 1 calc RD
H29B H 0.3022 0.8460 0.0050 0.347 Uiso 1 1 calc RD
H29C H 0.2702 0.7869 0.0138 0.347 Uiso 1 1 calc RD
C30 C 0.3830(7) 0.8410(6) -0.1086(9) 0.239(5) Uani 1 1 d DU
H30A H 0.4172 0.8638 -0.1148 0.358 Uiso 1 1 calc R
H30B H 0.3523 0.8647 -0.0880 0.358 Uiso 1 1 calc RD
H30C H 0.3721 0.8253 -0.1611 0.358 Uiso 1 1 calc R
C31 C 0.4526(5) 0.7706(8) -0.0487(13) 0.217(5) Uani 1 1 d DU
H31A H 0.4555 0.7462 -0.0011 0.326 Uiso 1 1 calc R
H31B H 0.4805 0.8009 -0.0447 0.326 Uiso 1 1 calc R
H31C H 0.4598 0.7483 -0.0974 0.326 Uiso 1 1 calc R
N1 N 0.2570(4) 0.3987(3) -0.1465(5) 0.055(2) Uani 1 1 d U
N2 N 0.2155(7) 0.6287(8) 0.2430(11) 0.168(7) Uani 1 1 d U
N3 N 0.4049(9) 0.5148(7) 0.2737(11) 0.152(6) Uani 1 1 d U
N4 N 0.5069(5) 0.5687(5) -0.0616(8) 0.103(4) Uani 1 1 d U
N5 N 0.3936(6) 0.7958(5) -0.0529(8) 0.228(7) Uani 1 1 d DU

loop_
_atom_site_aniso_label
_atom_site_aniso_U_11
_atom_site_aniso_U_22
_atom_site_aniso_U_33
_atom_site_aniso_U_23
_atom_site_aniso_U_13
_atom_site_aniso_U_12
Ce1 0.0430(2) 0.0607(3) 0.0327(2) -0.0139(2) -0.00926(18) 0.0026(2)
Si1 0.0659(18) 0.0659(18) 0.0129(18) 0.000 0.000 0.000
W1 0.0638(2) 0.0861(3) 0.02825(18) 0.01720(17) 0.00429(15) 0.0070(2)
W2 0.0751(3) 0.0658(2) 0.0370(2) 0.00734(17) 0.00875(17) 0.0044(2)
W3 0.0605(2) 0.0892(3) 0.02897(19) 0.00247(17) -0.00010(15) 0.0117(2)
O1 0.098(5) 0.066(4) 0.046(4) 0.001(3) -0.031(4) -0.001(4)
O2 0.071(4) 0.062(4) 0.052(4) -0.006(3) -0.023(3) -0.007(3)
O3 0.103(5) 0.050(4) 0.060(4) 0.004(3) -0.036(4) 0.002(4)
O4 0.094(5) 0.051(4) 0.048(4) 0.002(3) -0.033(3) -0.005(3)
O5 0.076(5) 0.070(5) 0.071(5) 0.000(4) -0.006(4) 0.018(4)
O6 0.080(5) 0.060(4) 0.055(4) 0.007(3) 0.009(4) -0.013(4)
O7 0.056(4) 0.111(7) 0.096(6) -0.016(5) -0.001(4) -0.011(4)
O8 0.099(6) 0.077(5) 0.078(5) -0.008(4) -0.039(5) 0.006(4)
O9 0.059(4) 0.123(6) 0.068(5) -0.049(5) -0.004(4) 0.002(4)
O10 0.122(7) 0.079(6) 0.093(6) -0.001(5) -0.043(6) -0.001(5)
O11 0.072(4) 0.069(4) 0.021(3) 0.004(3) 0.004(3) 0.002(3)
O12 0.075(4) 0.058(4) 0.041(3) -0.003(3) 0.006(3) 0.002(3)
O13 0.093(5) 0.057(4) 0.043(4) 0.005(3) 0.007(4) -0.009(4)
O14 0.089(5) 0.066(5) 0.063(5) 0.016(4) 0.014(4) 0.005(4)
O15 0.079(5) 0.072(4) 0.043(4) 0.015(3) 0.009(3) -0.002(4)
O16 0.067(4) 0.112(6) 0.041(4) 0.028(4) 0.011(3) 0.014(4)
O17 0.065(4) 0.114(6) 0.018(3) 0.008(3) 0.002(3) 0.002(4)
O18 0.068(4) 0.091(5) 0.030(3) 0.014(3) 0.006(3) 0.013(4)
O19 0.056(4) 0.074(4) 0.049(4) 0.004(3) 0.003(3) 0.008(3)
O20 0.053(4) 0.124(7) 0.044(4) 0.001(4) -0.004(3) 0.028(4)
C1 0.075(3) 0.066(3) 0.047(3) -0.002(3) -0.016(3) -0.001(3)
C2 0.073(3) 0.062(3) 0.041(3) 0.001(2) -0.017(3) -0.003(3)
C3 0.076(3) 0.058(3) 0.039(3) 0.000(2) -0.018(3) -0.001(3)
C4 0.080(3) 0.057(3) 0.041(3) 0.001(3) -0.020(3) -0.003(3)
C5 0.077(3) 0.058(3) 0.040(3) 0.002(2) -0.018(3) -0.001(3)
C6 0.077(3) 0.057(3) 0.038(2) 0.000(2) -0.018(2) -0.001(2)
C7 0.077(2) 0.058(2) 0.037(2) 0.003(2) -0.015(2) 0.002(2)
C8 0.076(3) 0.060(3) 0.038(2) 0.002(2) -0.018(2) 0.000(2)
C9 0.073(3) 0.056(3) 0.033(2) 0.002(2) -0.009(2) 0.002(3)
C10 0.070(3) 0.055(3) 0.027(3) 0.001(3) -0.004(3) 0.000(3)
C11 0.074(3) 0.057(3) 0.029(3) 0.001(2) -0.003(3) 0.001(3)
C12 0.073(3) 0.057(3) 0.027(2) 0.000(2) -0.003(2) 0.004(3)
C13 0.075(3) 0.056(3) 0.030(2) 0.000(2) -0.007(2) 0.001(2)
C14 0.071(3) 0.058(3) 0.028(3) -0.002(3) 0.000(3) 0.000(3)
C15 0.071(4) 0.064(4) 0.028(3) -0.003(3) 0.002(3) 0.005(3)
C16 0.097(6) 0.119(7) 0.107(7) -0.016(7) 0.024(6) 0.014(7)
C17 0.108(8) 0.153(8) 0.151(8) -0.012(8) 0.023(8) 0.007(8)
C18 0.093(7) 0.121(8) 0.119(8) -0.017(7) 0.030(6) 0.030(6)
C19 0.094(7) 0.102(7) 0.100(7) -0.023(6) 0.014(6) 0.003(6)
C20 0.153(8) 0.117(8) 0.102(8) -0.009(7) -0.018(7) 0.022(8)
C21 0.155(10) 0.128(9) 0.120(9) -0.016(8) -0.041(8) 0.012(9)
C22 0.161(9) 0.126(8) 0.110(8) -0.004(7) -0.043(8) 0.011(8)
C23 0.143(8) 0.114(8) 0.109(8) -0.015(7) -0.007(7) 0.008(7)
C24 0.129(8) 0.138(8) 0.151(8) -0.038(8) 0.032(8) -0.019(8)
C25 0.118(6) 0.125(7) 0.135(7) -0.026(6) 0.020(6) -0.018(6)
C26 0.139(8) 0.160(9) 0.162(9) -0.031(8) 0.033(8) -0.021(8)
C27 0.132(8) 0.147(9) 0.165(9) -0.044(8) 0.038(8) -0.015(8)
C28 0.087 0.276(10) 0.269(10) 0.061(9) 0.037(9) 0.007(9)
C29 0.140(9) 0.280(10) 0.274(10) 0.072(10) 0.040(9) 0.022(9)
C30 0.153(9) 0.283(10) 0.280(10) 0.068(10) 0.026(9) 0.008(9)
C31 0.138(7) 0.258(9) 0.255(9) 0.054(9) 0.033(8) -0.002(8)
N1 0.079(5) 0.045(4) 0.042(4) 0.004(3) -0.013(4) 0.001(4)
N2 0.144(10) 0.137(12) 0.223(16) -0.063(11) 0.127(10) -0.036(9)
N3 0.221(15) 0.106(11) 0.130(12) 0.040(10) -0.042(12) -0.008(11)
N4 0.105(8) 0.084(7) 0.120(9) -0.010(7) 0.053(7) 0.014(6)
N5 0.219(9) 0.227(10) 0.239(10) 0.013(7) 0.006(7) 0.017(7)

loop_
_atom_type_symbol
_atom_type_description
_atom_type_scat_dispersion_real
_atom_type_scat_dispersion_imag
_atom_type_scat_source
C C 0.0033 0.0016 'International Tables Vol C Tables 4.2.6.8 and 6.1.1.4'
H H 0.0000 0.0000 'International Tables Vol C Tables 4.2.6.8 and 6.1.1.4'
N N 0.0061 0.0033 'International Tables Vol C Tables 4.2.6.8 and 6.1.1.4'
O O 0.0106 0.0060 'International Tables Vol C Tables 4.2.6.8 and 6.1.1.4'
Si Si 0.0817 0.0704 'International Tables Vol C Tables 4.2.6.8 and 6.1.1.4'
Ce Ce -0.2486 2.6331 'International Tables Vol C Tables 4.2.6.8 and 6.1.1.4'
W W -0.8490 6.8722 'International Tables Vol C Tables 4.2.6.8 and 6.1.1.4'

loop_
_geom_angle_atom_site_label_1
_geom_angle_atom_site_label_2
_geom_angle_atom_site_label_3
_geom_angle
_geom_angle_site_symmetry_1
_geom_angle_site_symmetry_3
O10 Ce1 O8 154.6(3) . .
O10 Ce1 O7 103.1(4) . .
O8 Ce1 O7 86.4(3) . .
O10 Ce1 O9 90.6(4) . .
O8 Ce1 O9 90.3(3) . .
O7 Ce1 O9 154.4(3) . .
O10 Ce1 O2 74.1(3) . .
O8 Ce1 O2 131.0(3) . .
O7 Ce1 O2 82.6(3) . .
O9 Ce1 O2 80.5(3) . .
O10 Ce1 O3 79.7(3) . 2_655
O8 Ce1 O3 80.4(3) . 2_655
O7 Ce1 O3 74.1(3) . 2_655
O9 Ce1 O3 130.3(3) . 2_655
O2 Ce1 O3 139.8(3) . 2_655
O10 Ce1 O4 77.3(3) . 2_655
O8 Ce1 O4 78.2(3) . 2_655
O7 Ce1 O4 127.0(3) . 2_655
O9 Ce1 O4 76.7(2) . 2_655
O2 Ce1 O4 143.0(2) . 2_655
O3 Ce1 O4 53.5(2) 2_655 2_655
O10 Ce1 O1 127.7(3) . .
O8 Ce1 O1 77.1(3) . .
O7 Ce1 O1 78.0(3) . .
O9 Ce1 O1 76.6(3) . .
O2 Ce1 O1 53.9(2) . .
O3 Ce1 O1 144.9(3) 2_655 .
O4 Ce1 O1 143.2(3) 2_655 .
O10 Ce1 C1 101.2(3) . .
O8 Ce1 C1 103.7(3) . .
O7 Ce1 C1 79.5(3) . .
O9 Ce1 C1 76.7(3) . .
O2 Ce1 C1 27.3(3) . .
O3 Ce1 C1 153.0(3) 2_655 .
O4 Ce1 C1 153.4(3) 2_655 .
O1 Ce1 C1 26.6(3) . .
O10 Ce1 C4 79.1(3) . 2_655
O8 Ce1 C4 76.0(3) . 2_655
O7 Ce1 C4 100.1(3) . 2_655
O9 Ce1 C4 103.6(3) . 2_655
O2 Ce1 C4 153.0(3) . 2_655
O3 Ce1 C4 26.7(3) 2_655 2_655
O4 Ce1 C4 27.0(3) 2_655 2_655
O1 Ce1 C4 153.0(3) . 2_655
C1 Ce1 C4 179.5(3) . 2_655
O11 Si1 O11 109.1(4) 8_656 6_566
O11 Si1 O11 109.7(2) 8_656 3
O11 Si1 O11 109.7(2) 6_566 3
O11 Si1 O11 109.7(2) 8_656 .
O11 Si1 O11 109.7(2) 6_566 .
O11 Si1 O11 109.1(4) 3 .
O16 W1 O17 101.7(3) . .
O16 W1 O12 101.7(3) . 6_566
O17 W1 O12 85.3(3) . 6_566
O16 W1 O18 100.2(3) . .
O17 W1 O18 90.2(3) . .
O12 W1 O18 158.0(3) 6_566 .
O16 W1 O15 99.2(3) . .
O17 W1 O15 159.0(3) . .
O12 W1 O15 88.4(3) 6_566 .
O18 W1 O15 88.1(3) . .
O16 W1 O11 170.5(3) . .
O17 W1 O11 85.3(3) . .
O12 W1 O11 85.1(3) 6_566 .
O18 W1 O11 73.1(2) . .
O15 W1 O11 74.1(3) . .
O14 W2 O13 101.6(4) . .
O14 W2 O12 102.1(3) . .
O13 W2 O12 85.0(3) . .
O14 W2 O19 99.9(4) . .
O13 W2 O19 158.5(3) . .
O12 W2 O19 89.2(3) . .
O14 W2 O15 100.1(3) . .
O13 W2 O15 89.4(3) . .
O12 W2 O15 157.8(3) . .
O19 W2 O15 88.2(3) . .
O14 W2 O11 170.4(3) . .
O13 W2 O11 85.9(3) . .
O12 W2 O11 84.3(3) . .
O19 W2 O11 72.9(3) . .
O15 W2 O11 73.9(3) . .
O20 W3 O17 102.7(3) . 3
O20 W3 O13 101.3(3) . 8_656
O17 W3 O13 85.0(3) 3 8_656
O20 W3 O18 101.0(3) . .
O17 W3 O18 89.3(3) 3 .
O13 W3 O18 157.7(3) 8_656 .
O20 W3 O19 99.9(3) . .
O17 W3 O19 157.4(3) 3 .
O13 W3 O19 89.8(3) 8_656 .
O18 W3 O19 87.3(3) . .
O20 W3 O11 171.0(3) . .
O17 W3 O11 84.3(3) 3 .
O13 W3 O11 84.8(3) 8_656 .
O18 W3 O11 73.2(2) . .
O19 W3 O11 73.3(3) . .
C1 O1 Ce1 92.1(6) . .
C1 O2 Ce1 92.7(6) . .
C4 O3 Ce1 93.4(6) . 4_464
C4 O4 Ce1 92.3(6) . 4_464
C24 O7 Ce1 158.4(12) . .
C20 O8 Ce1 167.0(12) . .
C16 O9 Ce1 157.9(10) . .
C28 O10 Ce1 167.7(11) . .
Si1 O11 W3 125.2(4) . .
Si1 O11 W1 123.5(4) . .
W3 O11 W1 91.4(2) . .
Si1 O11 W2 123.9(3) . .
W3 O11 W2 91.8(2) . .
W1 O11 W2 91.3(2) . .
W1 O12 W2 151.8(4) 8_656 .
W2 O13 W3 151.9(4) . 6_566
W1 O15 W2 120.7(4) . .
W1 O17 W3 152.0(3) . 3
W3 O18 W1 122.3(3) . .
W3 O19 W2 122.0(4) . .
O1 C1 O2 121.3(9) . .
O1 C1 C2 119.6(10) . .
O2 C1 C2 119.1(9) . .
O1 C1 Ce1 61.3(5) . .
O2 C1 Ce1 60.0(5) . .
C2 C1 Ce1 179.0(8) . .
C3 C2 C8 121.1(9) . .
C3 C2 C1 119.9(9) . .
C8 C2 C1 118.9(9) . .
C2 C3 C5 120.1(10) . .
O3 C4 O4 120.1(9) . .
O3 C4 C5 120.0(9) . .
O4 C4 C5 119.8(9) . .
O3 C4 Ce1 59.9(5) . 4_464
O4 C4 Ce1 60.7(5) . 4_464
C5 C4 Ce1 174.6(8) . 4_464
C6 C5 C3 119.6(9) . .
C6 C5 C4 119.4(9) . .
C3 C5 C4 121.0(9) . .
C5 C6 C7 120.7(9) . .
C8 C7 C6 119.7(9) . .
C8 C7 N1 119.5(8) . .
C6 C7 N1 120.7(8) . .
C7 C8 C2 118.8(9) . .
O5 C9 N1 119.7(9) . .
O5 C9 C10 124.6(10) . .
N1 C9 C10 115.7(9) . .
C15 C10 C11 122.8(9) 3 .
C15 C10 C9 116.5(9) 3 .
C11 C10 C9 120.7(9) . .
C10 C11 C12 121.3(9) . .
C10 C11 C11 119.0(12) . 3
C12 C11 C11 119.7(12) . 3
C11 C12 C14 119.9(9) . .
C11 C12 C13 121.7(9) . .
C14 C12 C13 118.3(9) . .
O6 C13 N1 121.4(9) . .
O6 C13 C12 123.5(10) . .
N1 C13 C12 115.0(9) . .
C12 C14 C15 120.4(9) . .
C10 C15 C14 118.0(9) 3 .
O9 C16 N4 121.1(16) . .
O9 C16 C17 124.0(15) . .
N4 C16 C17 114.7(15) . .
N3 C20 O8 132(2) . .
N3 C20 C21 114(2) . .
O8 C20 C21 114.2(18) . .
N2 C24 O7 121.8(19) . .
N2 C24 C25 121.7(19) . .
O7 C24 C25 116.0(16) . .
O10 C28 N5 121.8(13) . .
O10 C28 C29 128.0(11) . .
N5 C28 C29 108.7(12) . .
C13 N1 C9 125.4(8) . .
C13 N1 C7 117.0(8) . .
C9 N1 C7 117.5(8) . .
C24 N2 C27 117.5(18) . .
C24 N2 C26 128.5(19) . .
C27 N2 C26 110.9(15) . .
C20 N3 C22 129(2) . .
C20 N3 C23 111.3(19) . .
C22 N3 C23 119.3(15) . .
C16 N4 C18 125.0(14) . .
C16 N4 C19 115.3(13) . .
C18 N4 C19 118.2(12) . .
C28 N5 C30 125.7(13) . .
C28 N5 C31 115.3(12) . .
C30 N5 C31 119.0(12) . .

loop_
_geom_bond_atom_site_label_1
_geom_bond_atom_site_label_2
_geom_bond_distance
_geom_bond_site_symmetry_2
Ce1 O10 2.275(9) .
Ce1 O8 2.305(9) .
Ce1 O7 2.320(8) .
Ce1 O9 2.324(8) .
Ce1 O2 2.428(7) .
Ce1 O3 2.432(7) 2_655
Ce1 O4 2.448(7) 2_655
Ce1 O1 2.459(7) .
Ce1 C1 2.801(10) .
Ce1 C4 2.805(10) 2_655
Si1 O11 1.632(7) 8_656
Si1 O11 1.632(7) 6_566
Si1 O11 1.632(7) 3
Si1 O11 1.632(7) .
W1 O16 1.714(7) .
W1 O17 1.900(8) .
W1 O12 1.909(7) 6_566
W1 O18 1.924(7) .
W1 O15 1.933(7) .
W1 O11 2.354(6) .
W2 O14 1.722(8) .
W2 O13 1.905(8) .
W2 O12 1.912(7) .
W2 O19 1.942(7) .
W2 O15 1.944(7) .
W2 O11 2.358(7) .
W3 O20 1.714(7) .
W3 O17 1.910(8) 3
W3 O13 1.911(7) 8_656
W3 O18 1.921(7) .
W3 O19 1.924(7) .
W3 O11 2.352(6) .
O1 C1 1.256(12) .
O2 C1 1.287(13) .
O3 C4 1.262(12) .
O3 Ce1 2.432(7) 4_464
O4 C4 1.274(11) .
O4 Ce1 2.448(7) 4_464
O5 C9 1.226(12) .
O6 C13 1.195(12) .
O7 C24 1.32(2) .
O8 C20 1.22(2) .
O9 C16 1.270(17) .
O10 C28 1.212(17) .
O12 W1 1.909(7) 8_656
O13 W3 1.911(7) 6_566
O17 W3 1.910(8) 3
C1 C2 1.506(14) .
C2 C3 1.359(13) .
C2 C8 1.413(14) .
C3 C5 1.419(13) .
C4 C5 1.480(13) .
C4 Ce1 2.805(10) 4_464
C5 C6 1.354(14) .
C6 C7 1.424(13) .
C7 C8 1.383(13) .
C7 N1 1.457(12) .
C9 N1 1.438(13) .
C9 C10 1.482(13) .
C10 C15 1.376(14) 3
C10 C11 1.389(14) .
C11 C12 1.401(14) .
C11 C11 1.428(19) 3
C12 C14 1.402(14) .
C12 C13 1.483(14) .
C13 N1 1.407(13) .
C14 C15 1.439(14) .
C15 C10 1.376(14) 3
C16 N4 1.273(19) .
C16 C17 1.56(2) .
C18 N4 1.475(18) .
C19 N4 1.559(19) .
C20 N3 1.14(2) .
C20 C21 1.70(3) .
C22 N3 1.55(2) .
C23 N3 1.57(3) .
C24 N2 1.25(2) .
C24 C25 1.59(3) .
C26 N2 1.48(2) .
C27 N2 1.38(2) .
C28 N5 1.257(14) .
C28 C29 1.598(14) .
C30 N5 1.435(14) .
C31 N5 1.524(14) .

loop_
_platon_squeeze_void_nr
_platon_squeeze_void_average_x
_platon_squeeze_void_average_y
_platon_squeeze_void_average_z
_platon_squeeze_void_volume
_platon_squeeze_void_count_electrons
_platon_squeeze_void_content
1 0.000 0.500 0.000 352 72 ' '
2 0.500 0.000 0.000 352 72 ' '
3 0.500 0.500 0.500 352 72 ' '
4 1.000 0.000 0.500 352 72 ' '
